data_7026297
loop_
_publ_author_name
'Biswas, Chaitali'
'Drew, Michael G. B.'
'Ruiz, Eliseo'
'Estrader, Marta'
'Diaz, Carmen'
'Ghosh, Ashutosh'

_publ_section_title
;
 Synthesis, crystal structure and magnetic properties of three
 unprecedented tri-nuclear and one very rare tetra-nuclear copper(II)
 Schiff-base complexes supported by mixed azido/phenoxo/nitrato or acetato
 bridges.
;
_journal_issue 32
_journal_name_full 'Dalton transactions (Cambridge, England : 2003)'
_journal_page_first 7474
_journal_page_last 7484
_journal_paper_doi 10.1039/c0dt00331j
_journal_volume 39
_journal_year 2010
_chemical_formula_sum 'C28 H42 Cu3 N12 O8'
_chemical_formula_weight 865.36
_chemical_name_systematic
;

?

;
_space_group_IT_number 2
_symmetry_cell_setting triclinic
_symmetry_space_group_name_Hall '-P 1'
_symmetry_space_group_name_H-M 'P -1'
_atom_sites_solution_hydrogens geom
_atom_sites_solution_primary direct
_atom_sites_solution_secondary difmap
_audit_creation_method SHELXL-97
_cell_angle_alpha 67.626(15)
_cell_angle_beta 71.919(13)
_cell_angle_gamma 76.806(12)
_cell_formula_units_Z 1
_cell_length_a 9.1192(11)
_cell_length_b 10.2553(16)
_cell_length_c 10.6412(18)
_cell_measurement_reflns_used 5331
_cell_measurement_temperature 150(2)
_cell_measurement_theta_max 30.00
_cell_measurement_theta_min 2.37
_cell_volume 867.9(2)
_computing_cell_refinement 'Crysalis, Oxford Diffraction'
_computing_data_collection 'Crysalis, Oxford Diffraction'
_computing_data_reduction 'Crysalis, Oxford Diffraction'
_computing_molecular_graphics PLATON(Spek,2004)
_computing_structure_refinement 'SHELXL-97 (Sheldrick, 1997)'
_computing_structure_solution 'SHELXS-97 (Sheldrick, 1997)'
_diffrn_ambient_temperature 150(2)
_diffrn_measured_fraction_theta_full 0.862
_diffrn_measured_fraction_theta_max 0.862
_diffrn_measurement_device 'Oxford Diffaction X-Calibur System'
_diffrn_measurement_method '321 frames, counting time 10 s.'
_diffrn_radiation_monochromator graphite
_diffrn_radiation_source 'fine-focus sealed tube'
_diffrn_radiation_type MoK\a
_diffrn_radiation_wavelength 0.71073
_diffrn_reflns_av_R_equivalents 0.2208
_diffrn_reflns_av_sigmaI/netI 0.1489
_diffrn_reflns_limit_h_max 12
_diffrn_reflns_limit_h_min -12
_diffrn_reflns_limit_k_max 10
_diffrn_reflns_limit_k_min -14
_diffrn_reflns_limit_l_max 8
_diffrn_reflns_limit_l_min -14
_diffrn_reflns_number 5331
_diffrn_reflns_theta_full 30.00
_diffrn_reflns_theta_max 30.00
_diffrn_reflns_theta_min 2.37
_diffrn_standards_decay_% n/a
_diffrn_standards_interval_count n/a
_diffrn_standards_interval_time n/a
_diffrn_standards_number n/a
_exptl_absorpt_coefficient_mu 1.888
_exptl_absorpt_correction_T_max 1.000
_exptl_absorpt_correction_T_min 0.817
_exptl_absorpt_correction_type empirical
_exptl_absorpt_process_details 'ABSPACK, Oxford Diffraction Ltd'
_exptl_crystal_colour blue
_exptl_crystal_density_diffrn 1.656
_exptl_crystal_density_method 'not measured'
_exptl_crystal_description plate
_exptl_crystal_F_000 445
_exptl_crystal_size_max 0.22
_exptl_crystal_size_mid 0.18
_exptl_crystal_size_min 0.03
_refine_diff_density_max 2.545
_refine_diff_density_min -2.815
_refine_diff_density_rms 0.315
_refine_ls_extinction_method none
_refine_ls_goodness_of_fit_ref 0.915
_refine_ls_hydrogen_treatment constr
_refine_ls_matrix_type full
_refine_ls_number_parameters 235
_refine_ls_number_reflns 4364
_refine_ls_number_restraints 0
_refine_ls_restrained_S_all 0.915
_refine_ls_R_factor_all 0.1209
_refine_ls_R_factor_gt 0.0968
_refine_ls_shift/su_max 0.000
_refine_ls_shift/su_mean 0.000
_refine_ls_structure_factor_coef Fsqd
_refine_ls_weighting_details
;

_refine_ls_weighting_details

w=1/[\s^2^(Fo^2^)+(0.2000P)^2^+0.0000P] where P=(Fo^2^+2Fc^2^)/3

;
_refine_ls_weighting_scheme calc
_refine_ls_wR_factor_gt 0.2548
_refine_ls_wR_factor_ref 0.2646
_reflns_number_gt 2887
_reflns_number_total 4364
_reflns_threshold_expression >2sigma(I)
_cod_data_source_file c0dt00331j.txt
_cod_data_source_block 3
_cod_original_sg_symbol_H-M P-1
_cod_original_formula_sum 'C28 H42 Cu3 N12 O8 '
_cod_database_code 7026297

loop_
_symmetry_equiv_pos_as_xyz
'x, y, z'
'-x, -y, -z'

loop_
_atom_site_label
_atom_site_type_symbol
_atom_site_fract_x
_atom_site_fract_y
_atom_site_fract_z
_atom_site_U_iso_or_equiv
_atom_site_adp_type
_atom_site_occupancy
_atom_site_symmetry_multiplicity
_atom_site_calc_flag
_atom_site_refinement_flags
C12 C 0.0417(7) 0.1460(6) 0.1963(7) 0.0228(13) Uani 1 1 d .
C13 C -0.0426(7) 0.2727(6) 0.1285(8) 0.0251(13) Uani 1 1 d .
H13 H -0.0801 0.2767 0.0550 0.030 Uiso 1 1 calc R
C14 C -0.0713(8) 0.3922(7) 0.1688(9) 0.0354(17) Uani 1 1 d .
H14 H -0.1294 0.4746 0.1242 0.043 Uiso 1 1 calc R
C15 C -0.0130(10) 0.3868(9) 0.2747(11) 0.048(2) Uani 1 1 d .
H15 H -0.0343 0.4654 0.3039 0.057 Uiso 1 1 calc R
C16 C 0.0764(8) 0.2675(7) 0.3387(8) 0.0304(15) Uani 1 1 d .
H16 H 0.1179 0.2682 0.4080 0.036 Uiso 1 1 calc R
C17 C 0.1069(7) 0.1433(6) 0.3018(8) 0.0255(14) Uani 1 1 d .
C18 C 0.1971(8) 0.0186(7) 0.3820(8) 0.0278(14) Uani 1 1 d .
C20 C 0.3259(9) -0.2242(8) 0.4415(9) 0.0375(17) Uani 1 1 d .
H20A H 0.2703 -0.2475 0.5396 0.045 Uiso 1 1 calc R
H20B H 0.4286 -0.2038 0.4310 0.045 Uiso 1 1 calc R
C21 C 0.3376(9) -0.3484(8) 0.3884(9) 0.0377(18) Uani 1 1 d .
H21A H 0.4171 -0.4229 0.4226 0.045 Uiso 1 1 calc R
H21B H 0.2394 -0.3875 0.4272 0.045 Uiso 1 1 calc R
C23 C 0.5390(8) -0.2757(9) 0.1867(10) 0.0407(19) Uani 1 1 d .
H23A H 0.6051 -0.3624 0.2229 0.049 Uiso 1 1 calc R
H23B H 0.5491 -0.2071 0.2250 0.049 Uiso 1 1 calc R
C24 C 0.6007(14) -0.2165(15) 0.0223(15) 0.081(4) Uani 1 1 d .
H24A H 0.6064 -0.2890 -0.0160 0.122 Uiso 1 1 calc R
H24B H 0.7023 -0.1889 -0.0013 0.122 Uiso 1 1 calc R
H24C H 0.5310 -0.1355 -0.0159 0.122 Uiso 1 1 calc R
C25 C 0.3495(9) -0.4231(7) 0.1946(9) 0.0349(16) Uani 1 1 d .
H25A H 0.3768 -0.3925 0.0929 0.042 Uiso 1 1 calc R
H25B H 0.2397 -0.4341 0.2267 0.042 Uiso 1 1 calc R
C26 C 0.4415(9) -0.5674(8) 0.2493(10) 0.044(2) Uani 1 1 d .
H26A H 0.5503 -0.5578 0.2206 0.067 Uiso 1 1 calc R
H26B H 0.4233 -0.6323 0.2120 0.067 Uiso 1 1 calc R
H26C H 0.4089 -0.6030 0.3499 0.067 Uiso 1 1 calc R
C181 C 0.2440(10) 0.0253(10) 0.5054(10) 0.046(2) Uani 1 1 d .
H18A H 0.3040 -0.0627 0.5453 0.070 Uiso 1 1 calc R
H18B H 0.1523 0.0408 0.5753 0.070 Uiso 1 1 calc R
H18C H 0.3051 0.1019 0.4730 0.070 Uiso 1 1 calc R
O11 O 0.0617(5) 0.0333(5) 0.1551(5) 0.0252(10) Uani 1 1 d .
O32 O -0.1343(6) -0.1869(6) 0.1747(6) 0.0398(13) Uani 1 1 d .
O31 O 0.0112(6) -0.2744(6) 0.3207(7) 0.0412(13) Uani 1 1 d .
O34 O -0.2279(7) -0.3156(7) 0.3931(8) 0.0557(17) Uani 1 1 d .
N4 N 0.2048(6) -0.1188(5) 0.0005(7) 0.0236(12) Uani 1 1 d .
N5 N 0.3021(8) -0.1007(7) -0.1123(8) 0.0411(17) Uani 1 1 d .
N6 N 0.3930(11) -0.0843(11) -0.2213(11) 0.070(3) Uani 1 1 d .
N19 N 0.2387(7) -0.0989(6) 0.3522(7) 0.0284(12) Uani 1 1 d .
N22 N 0.3742(6) -0.3066(5) 0.2385(7) 0.0278(13) Uani 1 1 d .
N33 N -0.1180(6) -0.2576(6) 0.2951(7) 0.0271(12) Uani 1 1 d .
Cu2 Cu 0.0000 0.0000 0.0000 0.0225(3) Uani 1 2 d S
Cu1 Cu 0.21584(8) -0.13191(7) 0.19025(8) 0.0203(3) Uani 1 1 d .

loop_
_atom_site_aniso_label
_atom_site_aniso_U_11
_atom_site_aniso_U_22
_atom_site_aniso_U_33
_atom_site_aniso_U_23
_atom_site_aniso_U_13
_atom_site_aniso_U_12
C12 0.020(3) 0.024(3) 0.030(4) -0.015(3) -0.008(3) -0.002(2)
C13 0.022(3) 0.023(3) 0.033(4) -0.012(3) -0.009(3) -0.001(2)
C14 0.030(4) 0.030(3) 0.053(5) -0.022(3) -0.014(3) 0.002(3)
C15 0.045(5) 0.043(4) 0.071(7) -0.038(4) -0.020(4) 0.005(3)
C16 0.037(4) 0.033(3) 0.026(4) -0.015(3) -0.007(3) -0.008(3)
C17 0.023(3) 0.026(3) 0.035(4) -0.015(3) -0.014(3) -0.001(2)
C18 0.027(3) 0.032(3) 0.035(4) -0.015(3) -0.014(3) -0.006(2)
C20 0.039(4) 0.039(4) 0.043(5) -0.012(3) -0.024(4) -0.003(3)
C21 0.038(4) 0.040(4) 0.049(5) -0.023(4) -0.031(4) 0.011(3)
C23 0.025(3) 0.054(4) 0.054(6) -0.023(4) -0.023(4) 0.001(3)
C24 0.063(7) 0.110(10) 0.092(11) -0.044(8) -0.039(7) -0.006(7)
C25 0.033(4) 0.034(3) 0.045(5) -0.020(3) -0.016(3) 0.002(3)
C26 0.036(4) 0.042(4) 0.054(6) -0.017(4) -0.012(4) 0.000(3)
C181 0.049(5) 0.059(5) 0.054(6) -0.035(5) -0.029(4) 0.003(4)
O11 0.029(2) 0.0250(19) 0.031(3) -0.0153(19) -0.019(2) 0.0043(17)
O32 0.037(3) 0.050(3) 0.038(4) -0.012(3) -0.019(3) -0.009(2)
O31 0.029(3) 0.049(3) 0.057(4) -0.024(3) -0.024(3) 0.002(2)
O34 0.043(4) 0.063(4) 0.074(5) -0.029(4) -0.024(4) -0.007(3)
N4 0.014(2) 0.026(2) 0.035(3) -0.016(2) -0.012(2) 0.0056(19)
N5 0.033(3) 0.052(4) 0.054(5) -0.033(4) -0.025(3) 0.013(3)
N6 0.056(5) 0.092(7) 0.060(7) -0.033(5) -0.023(5) 0.016(5)
N19 0.030(3) 0.032(3) 0.031(3) -0.013(2) -0.017(2) 0.000(2)
N22 0.026(3) 0.026(2) 0.040(4) -0.014(3) -0.021(3) 0.004(2)
N33 0.025(3) 0.030(3) 0.037(4) -0.021(3) -0.015(3) 0.003(2)
Cu2 0.0195(5) 0.0268(5) 0.0307(7) -0.0169(5) -0.0161(5) 0.0055(4)
Cu1 0.0183(4) 0.0228(4) 0.0275(5) -0.0133(3) -0.0144(3) 0.0034(3)

loop_
_atom_type_symbol
_atom_type_description
_atom_type_scat_dispersion_real
_atom_type_scat_dispersion_imag
_atom_type_scat_source
C C 0.0033 0.0016 'International Tables Vol C Tables 4.2.6.8 and 6.1.1.4'
H H 0.0000 0.0000 'International Tables Vol C Tables 4.2.6.8 and 6.1.1.4'
O O 0.0106 0.0060 'International Tables Vol C Tables 4.2.6.8 and 6.1.1.4'
Cu Cu 0.3201 1.2651 'International Tables Vol C Tables 4.2.6.8 and 6.1.1.4'
N N 0.0061 0.0033 'International Tables Vol C Tables 4.2.6.8 and 6.1.1.4'

loop_
_geom_angle_atom_site_label_1
_geom_angle_atom_site_label_2
_geom_angle_atom_site_label_3
_geom_angle
_geom_angle_site_symmetry_1
_geom_angle_site_symmetry_3
O11 C12 C13 118.6(5) . .
O11 C12 C17 122.4(5) . .
C13 C12 C17 119.0(5) . .
C14 C13 C12 121.5(6) . .
C15 C14 C13 119.0(7) . .
C14 C15 C16 121.1(6) . .
C15 C16 C17 121.5(6) . .
C12 C17 C16 117.7(6) . .
C12 C17 C18 125.0(5) . .
C16 C17 C18 117.2(6) . .
N19 C18 C17 122.4(6) . .
N19 C18 C181 118.2(6) . .
C17 C18 C181 119.4(6) . .
N19 C20 C21 105.7(5) . .
N22 C21 C20 113.1(7) . .
N22 C23 C24 115.2(7) . .
N22 C25 C26 115.3(6) . .
C12 O11 Cu1 126.8(4) . .
C12 O11 Cu2 133.8(4) . .
Cu1 O11 Cu2 97.08(18) . .
N33 O32 Cu2 129.7(4) . .
N33 O31 Cu1 126.9(5) . .
N5 N4 Cu2 117.3(5) . .
N5 N4 Cu1 132.5(4) . .
Cu2 N4 Cu1 97.4(2) . .
N6 N5 N4 178.6(8) . .
C18 N19 C20 119.7(6) . .
C18 N19 Cu1 127.4(5) . .
C20 N19 Cu1 112.7(4) . .
C21 N22 C23 106.4(6) . .
C21 N22 C25 110.3(6) . .
C23 N22 C25 112.5(6) . .
C21 N22 Cu1 101.7(4) . .
C23 N22 Cu1 114.1(4) . .
C25 N22 Cu1 111.1(4) . .
O32 N33 O31 119.6(7) . .
O32 N33 O34 122.1(6) . .
O31 N33 O34 118.3(6) . .
N4 Cu2 N4 180.0 2 .
N4 Cu2 O11 78.34(19) 2 2
N4 Cu2 O11 101.66(19) . 2
N4 Cu2 O11 101.66(19) 2 .
N4 Cu2 O11 78.34(19) . .
O11 Cu2 O11 180.0 2 .
N4 Cu2 O32 87.4(2) 2 .
N4 Cu2 O32 92.6(2) . .
O11 Cu2 O32 91.39(19) 2 .
O11 Cu2 O32 88.61(19) . .
N4 Cu2 O32 92.6(2) 2 2
N4 Cu2 O32 87.4(2) . 2
O11 Cu2 O32 88.61(19) 2 2
O11 Cu2 O32 91.39(19) . 2
O32 Cu2 O32 180.0 . 2
N4 Cu2 Cu1 41.56(17) 2 2
N4 Cu2 Cu1 138.44(17) . 2
O11 Cu2 Cu1 39.85(11) 2 2
O11 Cu2 Cu1 140.15(11) . 2
O32 Cu2 Cu1 101.37(12) . 2
O32 Cu2 Cu1 78.63(12) 2 2
N4 Cu2 Cu1 138.44(17) 2 .
N4 Cu2 Cu1 41.56(17) . .
O11 Cu2 Cu1 140.15(11) 2 .
O11 Cu2 Cu1 39.85(11) . .
O32 Cu2 Cu1 78.63(12) . .
O32 Cu2 Cu1 101.37(12) 2 .
Cu1 Cu2 Cu1 180.0 2 .
O11 Cu1 N19 91.6(2) . .
O11 Cu1 N4 80.90(19) . .
N19 Cu1 N4 166.5(2) . .
O11 Cu1 N22 176.9(2) . .
N19 Cu1 N22 85.6(2) . .
N4 Cu1 N22 102.1(2) . .
O11 Cu1 O31 88.87(19) . .
N19 Cu1 O31 94.8(2) . .
N4 Cu1 O31 96.2(2) . .
N22 Cu1 O31 89.9(2) . .
O11 Cu1 Cu2 43.07(12) . .
N19 Cu1 Cu2 134.21(16) . .
N4 Cu1 Cu2 41.05(13) . .
N22 Cu1 Cu2 139.47(15) . .
O31 Cu1 Cu2 80.85(13) . .

loop_
_geom_bond_atom_site_label_1
_geom_bond_atom_site_label_2
_geom_bond_distance
_geom_bond_site_symmetry_2
C12 O11 1.343(6) .
C12 C13 1.405(8) .
C12 C17 1.412(9) .
C13 C14 1.392(8) .
C14 C15 1.366(12) .
C15 C16 1.372(11) .
C16 C17 1.417(8) .
C17 C18 1.471(9) .
C18 N19 1.306(8) .
C18 C181 1.531(10) .
C20 N19 1.502(9) .
C20 C21 1.550(10) .
C21 N22 1.433(10) .
C23 N22 1.494(9) .
C23 C24 1.575(16) .
C25 N22 1.520(8) .
C25 C26 1.521(10) .
O11 Cu1 1.934(4) .
O11 Cu2 2.062(4) .
O32 N33 1.246(8) .
O32 Cu2 2.361(6) .
O31 N33 1.250(7) .
O31 Cu1 2.374(6) .
O34 N33 1.263(9) .
N4 N5 1.228(10) .
N4 Cu2 1.984(5) .
N4 Cu1 2.004(6) .
N5 N6 1.174(12) .
N19 Cu1 1.956(6) .
N22 Cu1 2.034(5) .
Cu2 N4 1.984(5) 2
Cu2 O11 2.062(4) 2
Cu2 O32 2.361(6) 2
Cu2 Cu1 2.9959(8) 2
Cu2 Cu1 2.9960(8) .
